data_7029776
loop_
_publ_author_name
'Stasch, Andreas'

_publ_section_title
;
 Reactivity studies of a soluble LiH-complex and non-spectator behaviour
 of its stabilising phosphinoamide ligand.
;
_journal_issue 19
_journal_name_full 'Dalton transactions (Cambridge, England : 2003)'
_journal_page_first 7078
_journal_page_last 7086
_journal_paper_doi 10.1039/c3dt52140k
_journal_volume 43
_journal_year 2014
_chemical_formula_sum 'C36 H51 Li N O3 P'
_chemical_formula_weight 583.69
_chemical_name_systematic
; 
 ? 
;
_space_group_IT_number 14
_symmetry_cell_setting monoclinic
_symmetry_space_group_name_Hall '-P 2yn'
_symmetry_space_group_name_H-M 'P 1 21/n 1'
_atom_sites_solution_hydrogens geom
_atom_sites_solution_primary direct
_atom_sites_solution_secondary difmap
_audit_creation_method SHELXL-97
_cell_angle_alpha 90.00
_cell_angle_beta 102.61(3)
_cell_angle_gamma 90.00
_cell_formula_units_Z 4
_cell_length_a 10.393(2)
_cell_length_b 18.147(4)
_cell_length_c 18.322(4)
_cell_measurement_reflns_used 30530
_cell_measurement_temperature 100(2)
_cell_measurement_theta_max 28.71
_cell_measurement_theta_min 1.60
_cell_volume 3372.2(13)
_computing_data_collection 'BluIce (McPhillips, 2002)'
_computing_molecular_graphics 'X-Seed (Barbour, 1999)'
_computing_publication_material 'CIFTAB (Sheldrick, 1997)'
_computing_structure_refinement 'SHELXL-97 (Sheldrick, 1997)'
_computing_structure_solution 'SHELXS-97 (Sheldrick, 1990)'
_diffrn_ambient_temperature 100(2)
_diffrn_measured_fraction_theta_full 0.998
_diffrn_measured_fraction_theta_max 0.962
_diffrn_measurement_device_type 'ADSC quantum 210r'
_diffrn_radiation_monochromator 'Silicon Double Crystal'
_diffrn_radiation_source 'Australian Synchrotron'
_diffrn_radiation_type synchrotron
_diffrn_radiation_wavelength 0.71090
_diffrn_reflns_av_R_equivalents 0.0511
_diffrn_reflns_av_sigmaI/netI 0.0382
_diffrn_reflns_limit_h_max 13
_diffrn_reflns_limit_h_min -13
_diffrn_reflns_limit_k_max 24
_diffrn_reflns_limit_k_min -23
_diffrn_reflns_limit_l_max 24
_diffrn_reflns_limit_l_min -23
_diffrn_reflns_number 29970
_diffrn_reflns_theta_full 25.00
_diffrn_reflns_theta_max 28.71
_diffrn_reflns_theta_min 1.60
_exptl_absorpt_coefficient_mu 0.116
_exptl_absorpt_correction_T_max 0.9965
_exptl_absorpt_correction_T_min 0.9931
_exptl_absorpt_correction_type multi-scan
_exptl_absorpt_process_details 'XDS (Kabsch, 1993)'
_exptl_crystal_colour yellow
_exptl_crystal_density_diffrn 1.150
_exptl_crystal_density_method 'not measured'
_exptl_crystal_description block
_exptl_crystal_F_000 1264
_exptl_crystal_size_max 0.06
_exptl_crystal_size_mid 0.04
_exptl_crystal_size_min 0.03
_refine_diff_density_max 0.630
_refine_diff_density_min -0.303
_refine_diff_density_rms 0.055
_refine_ls_extinction_coef 0.0463(14)
_refine_ls_extinction_expression Fc^*^=kFc[1+0.001xFc^2^\l^3^/sin(2\q)]^-1/4^
_refine_ls_extinction_method SHELXL
_refine_ls_goodness_of_fit_ref 1.038
_refine_ls_hydrogen_treatment constr
_refine_ls_matrix_type full
_refine_ls_number_parameters 412
_refine_ls_number_reflns 8381
_refine_ls_number_restraints 9
_refine_ls_restrained_S_all 1.039
_refine_ls_R_factor_all 0.0586
_refine_ls_R_factor_gt 0.0466
_refine_ls_shift/su_max 0.000
_refine_ls_shift/su_mean 0.000
_refine_ls_structure_factor_coef Fsqd
_refine_ls_weighting_details 'calc w=1/[\s^2^(Fo^2^)+(0.0548P)^2^+1.8235P] where P=(Fo^2^+2Fc^2^)/3'
_refine_ls_weighting_scheme calc
_refine_ls_wR_factor_gt 0.1146
_refine_ls_wR_factor_ref 0.1234
_reflns_number_gt 6963
_reflns_number_total 8381
_reflns_threshold_expression >2sigma(I)
_cod_data_source_file c3dt52140k2.cif
_cod_data_source_block '[LLi(THF)3]'
_cod_depositor_comments
;Adding full bibliography for
 ./tmp-cod-update-bibliographies-12899/cifs/7029776.cif.
;
_cod_original_cell_volume 3372.2(12)
_cod_original_sg_symbol_H-M 'P 21/n'
_cod_database_code 7029776

loop_
_symmetry_equiv_pos_as_xyz
'x, y, z'
'-x+1/2, y+1/2, -z+1/2'
'-x, -y, -z'
'x-1/2, -y-1/2, z-1/2'

loop_
_atom_site_label
_atom_site_type_symbol
_atom_site_fract_x
_atom_site_fract_y
_atom_site_fract_z
_atom_site_U_iso_or_equiv
_atom_site_adp_type
_atom_site_occupancy
_atom_site_symmetry_multiplicity
_atom_site_calc_flag
_atom_site_refinement_flags
_atom_site_disorder_assembly
_atom_site_disorder_group
P1 P 0.67260(3) 0.066601(15) 0.210358(15) 0.01773(6) Uani 1 1 d . . .
O1 O 0.68936(9) 0.29691(4) 0.35491(5) 0.02455(19) Uani 1 1 d . . .
N1 N 0.66822(9) 0.12998(5) 0.27548(5) 0.01710(18) Uani 1 1 d . . .
C1 C 0.49883(12) 0.04907(6) 0.16371(6) 0.0223(2) Uani 1 1 d . . .
Li1 Li 0.62213(19) 0.23700(11) 0.26313(11) 0.0209(4) Uani 1 1 d . A .
O2 O 0.43196(8) 0.27287(5) 0.23920(5) 0.0277(2) Uani 1 1 d D . .
C2 C 0.39194(12) 0.08202(8) 0.18529(7) 0.0295(3) Uani 1 1 d . . .
H2 H 0.4071 0.1188 0.2231 0.035 Uiso 1 1 calc R . .
O3 O 0.69798(8) 0.30027(5) 0.19500(5) 0.02220(17) Uani 1 1 d . . .
C3 C 0.26275(13) 0.06173(10) 0.15215(7) 0.0381(4) Uani 1 1 d . . .
H3 H 0.1907 0.0848 0.1672 0.046 Uiso 1 1 calc R . .
C4 C 0.23972(14) 0.00769(9) 0.09713(8) 0.0403(4) Uani 1 1 d . . .
H4 H 0.1521 -0.0072 0.0755 0.048 Uiso 1 1 calc R . .
C5 C 0.34504(16) -0.02447(8) 0.07383(8) 0.0385(4) Uani 1 1 d . . .
H5 H 0.3294 -0.0604 0.0352 0.046 Uiso 1 1 calc R . .
C6 C 0.47296(14) -0.00417(7) 0.10689(7) 0.0310(3) Uani 1 1 d . . .
H6 H 0.5445 -0.0267 0.0908 0.037 Uiso 1 1 calc R . .
C7 C 0.71731(12) 0.11697(6) 0.13072(6) 0.0214(2) Uani 1 1 d . . .
C8 C 0.84181(13) 0.10512(7) 0.11578(7) 0.0269(3) Uani 1 1 d . . .
H8 H 0.9002 0.0710 0.1455 0.032 Uiso 1 1 calc R . .
C9 C 0.88209(14) 0.14257(8) 0.05788(7) 0.0349(3) Uani 1 1 d . . .
H9 H 0.9675 0.1343 0.0488 0.042 Uiso 1 1 calc R . .
C10 C 0.79735(16) 0.19161(8) 0.01400(7) 0.0384(3) Uani 1 1 d . . .
H10 H 0.8243 0.2169 -0.0255 0.046 Uiso 1 1 calc R . .
C11 C 0.67286(15) 0.20399(7) 0.02745(7) 0.0332(3) Uani 1 1 d . . .
H11 H 0.6147 0.2378 -0.0028 0.040 Uiso 1 1 calc R . .
C12 C 0.63333(13) 0.16673(7) 0.08535(6) 0.0246(2) Uani 1 1 d . . .
H12 H 0.5478 0.1753 0.0941 0.029 Uiso 1 1 calc R . .
C13 C 0.73583(10) 0.11124(6) 0.34889(6) 0.0166(2) Uani 1 1 d . . .
C14 C 0.66363(11) 0.10292(6) 0.40620(6) 0.0178(2) Uani 1 1 d . . .
C15 C 0.72874(11) 0.08575(6) 0.47907(6) 0.0208(2) Uani 1 1 d . . .
H15 H 0.6789 0.0797 0.5164 0.025 Uiso 1 1 calc R . .
C16 C 0.86425(12) 0.07726(7) 0.49839(6) 0.0226(2) Uani 1 1 d . . .
H16 H 0.9071 0.0650 0.5482 0.027 Uiso 1 1 calc R . .
C17 C 0.93616(11) 0.08705(7) 0.44374(6) 0.0223(2) Uani 1 1 d . . .
H17 H 1.0293 0.0819 0.4568 0.027 Uiso 1 1 calc R . .
C18 C 0.87535(11) 0.10420(6) 0.37016(6) 0.0184(2) Uani 1 1 d . . .
C19 C 0.51435(11) 0.11023(6) 0.38827(6) 0.0206(2) Uani 1 1 d . . .
H19 H 0.4887 0.1410 0.3421 0.025 Uiso 1 1 calc R . .
C20 C 0.46280(14) 0.14876(9) 0.45040(7) 0.0384(3) Uani 1 1 d . . .
H20A H 0.4761 0.1167 0.4945 0.058 Uiso 1 1 calc R . .
H20B H 0.3686 0.1592 0.4330 0.058 Uiso 1 1 calc R . .
H20C H 0.5107 0.1951 0.4636 0.058 Uiso 1 1 calc R . .
C21 C 0.44961(12) 0.03486(7) 0.37108(8) 0.0302(3) Uani 1 1 d . . .
H21A H 0.4792 0.0125 0.3289 0.045 Uiso 1 1 calc R . .
H21B H 0.3536 0.0407 0.3582 0.045 Uiso 1 1 calc R . .
H21C H 0.4745 0.0030 0.4151 0.045 Uiso 1 1 calc R . .
C22 C 0.96303(11) 0.11548(7) 0.31463(6) 0.0226(2) Uani 1 1 d . . .
H22 H 0.9061 0.1329 0.2665 0.027 Uiso 1 1 calc R . .
C23 C 1.06861(13) 0.17395(8) 0.34122(8) 0.0351(3) Uani 1 1 d . . .
H23A H 1.0266 0.2198 0.3519 0.053 Uiso 1 1 calc R . .
H23B H 1.1177 0.1828 0.3021 0.053 Uiso 1 1 calc R . .
H23C H 1.1293 0.1567 0.3867 0.053 Uiso 1 1 calc R . .
C24 C 1.02816(13) 0.04273(8) 0.29918(8) 0.0321(3) Uani 1 1 d . . .
H24A H 1.0829 0.0239 0.3459 0.048 Uiso 1 1 calc R . .
H24B H 1.0833 0.0514 0.2629 0.048 Uiso 1 1 calc R . .
H24C H 0.9597 0.0065 0.2789 0.048 Uiso 1 1 calc R . .
C25 C 0.67173(14) 0.37543(7) 0.34710(7) 0.0276(3) Uani 1 1 d . . .
H25A H 0.5880 0.3873 0.3115 0.033 Uiso 1 1 calc R . .
H25B H 0.7456 0.3982 0.3290 0.033 Uiso 1 1 calc R . .
C26 C 0.66898(16) 0.40252(8) 0.42518(7) 0.0352(3) Uani 1 1 d . . .
H26A H 0.5775 0.4051 0.4325 0.042 Uiso 1 1 calc R . .
H26B H 0.7103 0.4518 0.4345 0.042 Uiso 1 1 calc R . .
C27 C 0.74906(18) 0.34431(8) 0.47652(8) 0.0428(4) Uani 1 1 d . . .
H27A H 0.8301 0.3662 0.5075 0.051 Uiso 1 1 calc R . .
H27B H 0.6962 0.3225 0.5099 0.051 Uiso 1 1 calc R . .
C28 C 0.78230(16) 0.28761(8) 0.42449(8) 0.0373(3) Uani 1 1 d . . .
H28A H 0.8733 0.2949 0.4177 0.045 Uiso 1 1 calc R . .
H28B H 0.7753 0.2375 0.4446 0.045 Uiso 1 1 calc R . .
C29 C 0.3478(2) 0.28176(19) 0.16561(14) 0.0349(8) Uani 0.653(3) 1 d PD A 1
H29A H 0.3476 0.2362 0.1358 0.042 Uiso 0.653(3) 1 calc PR A 1
H29B H 0.3794 0.3230 0.1388 0.042 Uiso 0.653(3) 1 calc PR A 1
C30 C 0.2102(2) 0.29780(19) 0.17728(13) 0.0525(8) Uani 0.653(3) 1 d PD A 1
H30A H 0.1621 0.3320 0.1388 0.063 Uiso 0.653(3) 1 calc PR A 1
H30B H 0.1583 0.2520 0.1767 0.063 Uiso 0.653(3) 1 calc PR A 1
C31 C 0.2395(3) 0.33298(16) 0.25380(15) 0.0414(7) Uani 0.653(3) 1 d PD A 1
H31A H 0.1642 0.3275 0.2784 0.050 Uiso 0.653(3) 1 calc PR A 1
H31B H 0.2603 0.3860 0.2508 0.050 Uiso 0.653(3) 1 calc PR A 1
C32 C 0.35819(13) 0.29030(9) 0.29498(8) 0.0356(3) Uani 1 1 d D A .
H32A H 0.4117 0.3205 0.3354 0.043 Uiso 1 1 calc R B 1
H32B H 0.3305 0.2448 0.3171 0.043 Uiso 1 1 calc R B 1
C33 C 0.83926(12) 0.30006(7) 0.20538(7) 0.0264(3) Uani 1 1 d . A .
H33A H 0.8680 0.2611 0.1747 0.032 Uiso 1 1 calc R . .
H33B H 0.8817 0.2915 0.2585 0.032 Uiso 1 1 calc R . .
C34 C 0.87443(14) 0.37532(8) 0.18061(9) 0.0372(3) Uani 1 1 d . . .
H34A H 0.8824 0.4118 0.2216 0.045 Uiso 1 1 calc R A .
H34B H 0.9580 0.3740 0.1631 0.045 Uiso 1 1 calc R . .
C35 C 0.75921(15) 0.39283(8) 0.11741(8) 0.0366(3) Uani 1 1 d . A .
H35A H 0.7716 0.3714 0.0697 0.044 Uiso 1 1 calc R . .
H35B H 0.7465 0.4467 0.1112 0.044 Uiso 1 1 calc R . .
C36 C 0.64355(12) 0.35721(7) 0.14225(7) 0.0259(3) Uani 1 1 d . A .
H36A H 0.5960 0.3941 0.1662 0.031 Uiso 1 1 calc R . .
H36B H 0.5812 0.3357 0.0988 0.031 Uiso 1 1 calc R . .
C30A C 0.2623(4) 0.3470(3) 0.1796(2) 0.0475(13) Uani 0.347(3) 1 d PD A 2
H30C H 0.3083 0.3899 0.1636 0.057 Uiso 0.347(3) 1 calc PR A 2
H30D H 0.1706 0.3459 0.1497 0.057 Uiso 0.347(3) 1 calc PR A 2
C29A C 0.3341(6) 0.2756(3) 0.1696(3) 0.0409(17) Uani 0.347(3) 1 d PD A 2
H29C H 0.2741 0.2327 0.1642 0.049 Uiso 0.347(3) 1 calc PR A 2
H29D H 0.3756 0.2782 0.1259 0.049 Uiso 0.347(3) 1 calc PR A 2
C31A C 0.2638(6) 0.3517(3) 0.2626(3) 0.0539(18) Uani 0.347(3) 1 d PD A 2
H31C H 0.2965 0.4002 0.2834 0.065 Uiso 0.347(3) 1 calc PR A 2
H31D H 0.1749 0.3430 0.2722 0.065 Uiso 0.347(3) 1 calc PR A 2

loop_
_atom_site_aniso_label
_atom_site_aniso_U_11
_atom_site_aniso_U_22
_atom_site_aniso_U_33
_atom_site_aniso_U_23
_atom_site_aniso_U_13
_atom_site_aniso_U_12
P1 0.02185(12) 0.01578(12) 0.01574(11) -0.00062(10) 0.00446(10) -0.00243(10)
O1 0.0346(4) 0.0172(4) 0.0194(4) -0.0003(3) 0.0005(3) -0.0013(3)
N1 0.0195(4) 0.0173(4) 0.0144(4) 0.0007(3) 0.0034(3) 0.0006(3)
C1 0.0285(5) 0.0214(5) 0.0163(5) 0.0029(4) 0.0030(4) -0.0079(4)
Li1 0.0223(9) 0.0195(9) 0.0200(8) 0.0004(7) 0.0025(7) -0.0014(7)
O2 0.0200(4) 0.0335(5) 0.0286(4) 0.0008(4) 0.0030(3) 0.0028(3)
C2 0.0261(5) 0.0449(7) 0.0175(5) -0.0006(5) 0.0049(4) -0.0109(5)
O3 0.0228(4) 0.0210(4) 0.0229(4) 0.0057(3) 0.0051(3) 0.0016(3)
C3 0.0270(6) 0.0648(10) 0.0223(6) 0.0067(6) 0.0051(5) -0.0144(6)
C4 0.0368(7) 0.0505(8) 0.0275(6) 0.0116(6) -0.0060(5) -0.0254(6)
C5 0.0495(8) 0.0263(6) 0.0311(7) 0.0002(5) -0.0099(6) -0.0151(6)
C6 0.0395(7) 0.0214(6) 0.0270(6) -0.0006(5) -0.0037(5) -0.0044(5)
C7 0.0287(5) 0.0200(5) 0.0164(4) -0.0040(4) 0.0068(4) -0.0069(4)
C8 0.0298(6) 0.0296(6) 0.0228(5) -0.0071(5) 0.0093(4) -0.0082(5)
C9 0.0388(6) 0.0414(7) 0.0296(6) -0.0128(5) 0.0183(5) -0.0200(6)
C10 0.0598(8) 0.0369(7) 0.0230(5) -0.0062(5) 0.0187(6) -0.0274(6)
C11 0.0539(8) 0.0246(6) 0.0200(5) 0.0007(5) 0.0056(5) -0.0129(6)
C12 0.0344(6) 0.0211(5) 0.0180(5) -0.0009(4) 0.0054(4) -0.0069(5)
C13 0.0202(5) 0.0134(4) 0.0157(4) -0.0005(4) 0.0030(4) -0.0004(4)
C14 0.0213(5) 0.0153(4) 0.0167(4) -0.0005(4) 0.0042(4) 0.0018(4)
C15 0.0259(5) 0.0210(5) 0.0161(4) 0.0000(4) 0.0059(4) 0.0017(4)
C16 0.0274(5) 0.0230(5) 0.0153(5) 0.0020(4) 0.0002(4) 0.0016(4)
C17 0.0203(5) 0.0233(5) 0.0215(5) 0.0011(4) 0.0007(4) 0.0007(4)
C18 0.0197(5) 0.0167(5) 0.0183(5) 0.0004(4) 0.0035(4) -0.0012(4)
C19 0.0204(5) 0.0243(5) 0.0184(5) 0.0009(4) 0.0068(4) 0.0051(4)
C20 0.0321(6) 0.0583(9) 0.0256(6) -0.0054(6) 0.0079(5) 0.0197(6)
C21 0.0222(5) 0.0301(6) 0.0386(7) 0.0073(5) 0.0071(5) -0.0021(5)
C22 0.0184(5) 0.0270(6) 0.0220(5) 0.0056(4) 0.0038(4) -0.0032(4)
C23 0.0266(6) 0.0415(7) 0.0347(7) 0.0087(6) 0.0011(5) -0.0135(5)
C24 0.0301(6) 0.0379(7) 0.0324(6) 0.0075(5) 0.0159(5) 0.0067(5)
C25 0.0419(7) 0.0175(5) 0.0219(5) 0.0004(4) 0.0040(5) -0.0009(5)
C26 0.0536(8) 0.0261(6) 0.0237(6) -0.0021(5) 0.0035(6) 0.0107(6)
C27 0.0665(10) 0.0325(7) 0.0236(6) -0.0036(6) -0.0028(6) 0.0143(7)
C28 0.0470(8) 0.0280(6) 0.0289(6) -0.0050(5) -0.0091(6) 0.0072(6)
C29 0.0148(9) 0.0595(17) 0.0283(12) 0.0109(11) 0.0004(8) 0.0045(10)
C30 0.0230(10) 0.093(2) 0.0403(12) 0.0191(13) 0.0051(9) 0.0139(12)
C31 0.0405(12) 0.0372(13) 0.0520(14) 0.0121(11) 0.0220(11) 0.0150(10)
C32 0.0270(6) 0.0489(8) 0.0329(6) 0.0057(6) 0.0109(5) -0.0005(6)
C33 0.0223(5) 0.0248(6) 0.0323(6) 0.0040(5) 0.0063(5) 0.0033(4)
C34 0.0330(6) 0.0289(6) 0.0524(8) 0.0047(6) 0.0150(6) -0.0005(5)
C35 0.0410(7) 0.0305(6) 0.0401(7) 0.0137(6) 0.0126(6) 0.0000(6)
C36 0.0301(6) 0.0240(5) 0.0236(5) 0.0079(5) 0.0062(4) 0.0066(5)
C30A 0.036(2) 0.065(3) 0.043(2) 0.021(2) 0.0119(18) 0.024(2)
C29A 0.035(3) 0.048(3) 0.038(3) -0.001(3) 0.005(2) -0.004(2)
C31A 0.066(4) 0.044(3) 0.056(3) 0.001(3) 0.022(3) 0.019(3)

loop_
_atom_type_symbol
_atom_type_description
_atom_type_scat_dispersion_real
_atom_type_scat_dispersion_imag
_atom_type_scat_source
C C 0.0033 0.0016 'International Tables Vol C Tables 4.2.6.8 and 6.1.1.4'
H H 0.0000 0.0000 'International Tables Vol C Tables 4.2.6.8 and 6.1.1.4'
Li Li -0.0003 0.0001 'International Tables Vol C Tables 4.2.6.8 and 6.1.1.4'
N N 0.0061 0.0033 'International Tables Vol C Tables 4.2.6.8 and 6.1.1.4'
O O 0.0106 0.0060 'International Tables Vol C Tables 4.2.6.8 and 6.1.1.4'
P P 0.1023 0.0942 'International Tables Vol C Tables 4.2.6.8 and 6.1.1.4'

loop_
_geom_angle_atom_site_label_1
_geom_angle_atom_site_label_2
_geom_angle_atom_site_label_3
_geom_angle
N1 P1 C1 105.86(5)
N1 P1 C7 105.82(5)
C1 P1 C7 96.18(6)
C28 O1 C25 104.58(9)
C28 O1 Li1 136.89(10)
C25 O1 Li1 116.22(9)
C13 N1 P1 115.41(7)
C13 N1 Li1 113.41(9)
P1 N1 Li1 129.25(8)
C2 C1 C6 118.09(12)
C2 C1 P1 123.64(9)
C6 C1 P1 118.11(10)
O3 Li1 O1 95.79(9)
O3 Li1 N1 121.01(11)
O1 Li1 N1 113.71(10)
O3 Li1 O2 100.38(9)
O1 Li1 O2 98.75(10)
N1 Li1 O2 122.13(10)
C32 O2 C29 109.25(13)
C32 O2 C29A 103.7(3)
C29 O2 C29A 8.2(4)
C32 O2 Li1 124.04(9)
C29 O2 Li1 126.66(13)
C29A O2 Li1 131.5(3)
C1 C2 C3 120.94(13)
C1 C2 H2 119.5
C3 C2 H2 119.5
C33 O3 C36 109.27(9)
C33 O3 Li1 116.74(9)
C36 O3 Li1 133.23(9)
C4 C3 C2 119.90(14)
C4 C3 H3 120.1
C2 C3 H3 120.1
C5 C4 C3 119.85(13)
C5 C4 H4 120.1
C3 C4 H4 120.1
C6 C5 C4 119.99(13)
C6 C5 H5 120.0
C4 C5 H5 120.0
C5 C6 C1 121.19(14)
C5 C6 H6 119.4
C1 C6 H6 119.4
C8 C7 C12 117.92(11)
C8 C7 P1 118.54(9)
C12 C7 P1 123.54(9)
C7 C8 C9 121.15(12)
C7 C8 H8 119.4
C9 C8 H8 119.4
C10 C9 C8 119.77(13)
C10 C9 H9 120.1
C8 C9 H9 120.1
C9 C10 C11 120.15(12)
C9 C10 H10 119.9
C11 C10 H10 119.9
C10 C11 C12 119.87(13)
C10 C11 H11 120.1
C12 C11 H11 120.1
C11 C12 C7 121.13(13)
C11 C12 H12 119.4
C7 C12 H12 119.4
N1 C13 C18 123.11(10)
N1 C13 C14 119.55(9)
C18 C13 C14 117.24(9)
C15 C14 C13 120.37(10)
C15 C14 C19 119.05(10)
C13 C14 C19 120.55(9)
C16 C15 C14 121.59(11)
C16 C15 H15 119.2
C14 C15 H15 119.2
C15 C16 C17 118.71(10)
C15 C16 H16 120.6
C17 C16 H16 120.6
C16 C17 C18 121.71(11)
C16 C17 H17 119.1
C18 C17 H17 119.1
C17 C18 C13 120.32(11)
C17 C18 C22 117.77(10)
C13 C18 C22 121.91(10)
C14 C19 C21 110.46(9)
C14 C19 C20 112.71(10)
C21 C19 C20 110.67(11)
C14 C19 H19 107.6
C21 C19 H19 107.6
C20 C19 H19 107.6
C19 C20 H20A 109.5
C19 C20 H20B 109.5
H20A C20 H20B 109.5
C19 C20 H20C 109.5
H20A C20 H20C 109.5
H20B C20 H20C 109.5
C19 C21 H21A 109.5
C19 C21 H21B 109.5
H21A C21 H21B 109.5
C19 C21 H21C 109.5
H21A C21 H21C 109.5
H21B C21 H21C 109.5
C18 C22 C23 111.95(10)
C18 C22 C24 111.08(10)
C23 C22 C24 109.92(11)
C18 C22 H22 107.9
C23 C22 H22 107.9
C24 C22 H22 107.9
C22 C23 H23A 109.5
C22 C23 H23B 109.5
H23A C23 H23B 109.5
C22 C23 H23C 109.5
H23A C23 H23C 109.5
H23B C23 H23C 109.5
C22 C24 H24A 109.5
C22 C24 H24B 109.5
H24A C24 H24B 109.5
C22 C24 H24C 109.5
H24A C24 H24C 109.5
H24B C24 H24C 109.5
O1 C25 C26 104.77(10)
O1 C25 H25A 110.8
C26 C25 H25A 110.8
O1 C25 H25B 110.8
C26 C25 H25B 110.8
H25A C25 H25B 108.9
C25 C26 C27 103.62(11)
C25 C26 H26A 111.0
C27 C26 H26A 111.0
C25 C26 H26B 111.0
C27 C26 H26B 111.0
H26A C26 H26B 109.0
C28 C27 C26 104.67(11)
C28 C27 H27A 110.8
C26 C27 H27A 110.8
C28 C27 H27B 110.8
C26 C27 H27B 110.8
H27A C27 H27B 108.9
O1 C28 C27 106.38(11)
O1 C28 H28A 110.5
C27 C28 H28A 110.5
O1 C28 H28B 110.5
C27 C28 H28B 110.5
H28A C28 H28B 108.6
O2 C29 C30 106.6(2)
O2 C29 H29A 110.4
C30 C29 H29A 110.4
O2 C29 H29B 110.4
C30 C29 H29B 110.4
H29A C29 H29B 108.6
C31 C30 C29 101.9(2)
C31 C30 H30A 111.4
C29 C30 H30A 111.4
C31 C30 H30B 111.4
C29 C30 H30B 111.4
H30A C30 H30B 109.2
C30 C31 C32 102.9(2)
C30 C31 H31A 111.2
C32 C31 H31A 111.2
C30 C31 H31B 111.2
C32 C31 H31B 111.2
H31A C31 H31B 109.1
O2 C32 C31 105.14(14)
O2 C32 C31A 106.4(2)
C31 C32 C31A 16.4(3)
O2 C32 H32A 110.7
C31 C32 H32A 110.7
C31A C32 H32A 95.5
O2 C32 H32B 110.7
C31 C32 H32B 110.7
C31A C32 H32B 123.5
H32A C32 H32B 108.8
O3 C33 C34 105.37(10)
O3 C33 H33A 110.7
C34 C33 H33A 110.7
O3 C33 H33B 110.7
C34 C33 H33B 110.7
H33A C33 H33B 108.8
C35 C34 C33 102.58(11)
C35 C34 H34A 111.3
C33 C34 H34A 111.3
C35 C34 H34B 111.3
C33 C34 H34B 111.3
H34A C34 H34B 109.2
C34 C35 C36 103.18(11)
C34 C35 H35A 111.1
C36 C35 H35A 111.1
C34 C35 H35B 111.1
C36 C35 H35B 111.1
H35A C35 H35B 109.1
O3 C36 C35 106.56(10)
O3 C36 H36A 110.4
C35 C36 H36A 110.4
O3 C36 H36B 110.4
C35 C36 H36B 110.4
H36A C36 H36B 108.6
C31A C30A C29A 105.6(4)
C31A C30A H30C 110.6
C29A C30A H30C 110.6
C31A C30A H30D 110.6
C29A C30A H30D 110.6
H30C C30A H30D 108.8
O2 C29A C30A 101.1(3)
O2 C29A H29C 111.6
C30A C29A H29C 111.6
O2 C29A H29D 111.6
C30A C29A H29D 111.6
H29C C29A H29D 109.4
C32 C31A C30A 102.4(4)
C32 C31A H31C 111.3
C30A C31A H31C 111.3
C32 C31A H31D 111.3
C30A C31A H31D 111.3
H31C C31A H31D 109.2

loop_
_geom_bond_atom_site_label_1
_geom_bond_atom_site_label_2
_geom_bond_distance
P1 N1 1.6649(10)
P1 C1 1.8492(13)
P1 C7 1.8646(12)
O1 C28 1.4315(16)
O1 C25 1.4398(14)
O1 Li1 1.996(2)
N1 C13 1.4164(14)
N1 Li1 2.001(2)
C1 C2 1.3927(19)
C1 C6 1.4027(17)
Li1 O3 1.982(2)
Li1 O2 2.036(2)
O2 C32 1.4402(16)
O2 C29 1.447(2)
O2 C29A 1.448(5)
C2 C3 1.3968(18)
C2 H2 0.9500
O3 C33 1.4389(14)
O3 C36 1.4431(14)
C3 C4 1.389(2)
C3 H3 0.9500
C4 C5 1.388(2)
C4 H4 0.9500
C5 C6 1.385(2)
C5 H5 0.9500
C6 H6 0.9500
C7 C8 1.3964(18)
C7 C12 1.3969(17)
C8 C9 1.3987(18)
C8 H8 0.9500
C9 C10 1.380(2)
C9 H9 0.9500
C10 C11 1.387(2)
C10 H10 0.9500
C11 C12 1.3935(17)
C11 H11 0.9500
C12 H12 0.9500
C13 C18 1.4227(15)
C13 C14 1.4255(15)
C14 C15 1.3940(15)
C14 C19 1.5199(16)
C15 C16 1.3838(17)
C15 H15 0.9500
C16 C17 1.3855(17)
C16 H16 0.9500
C17 C18 1.3934(16)
C17 H17 0.9500
C18 C22 1.5206(16)
C19 C21 1.5265(18)
C19 C20 1.5290(17)
C19 H19 1.0000
C20 H20A 0.9800
C20 H20B 0.9800
C20 H20C 0.9800
C21 H21A 0.9800
C21 H21B 0.9800
C21 H21C 0.9800
C22 C23 1.5276(18)
C22 C24 1.5380(19)
C22 H22 1.0000
C23 H23A 0.9800
C23 H23B 0.9800
C23 H23C 0.9800
C24 H24A 0.9800
C24 H24B 0.9800
C24 H24C 0.9800
C25 C26 1.5188(18)
C25 H25A 0.9900
C25 H25B 0.9900
C26 C27 1.533(2)
C26 H26A 0.9900
C26 H26B 0.9900
C27 C28 1.493(2)
C27 H27A 0.9900
C27 H27B 0.9900
C28 H28A 0.9900
C28 H28B 0.9900
C29 C30 1.520(3)
C29 H29A 0.9900
C29 H29B 0.9900
C30 C31 1.510(3)
C30 H30A 0.9900
C30 H30B 0.9900
C31 C32 1.511(3)
C31 H31A 0.9900
C31 H31B 0.9900
C32 C31A 1.517(5)
C32 H32A 0.9900
C32 H32B 0.9900
C33 C34 1.5091(19)
C33 H33A 0.9900
C33 H33B 0.9900
C34 C35 1.507(2)
C34 H34A 0.9900
C34 H34B 0.9900
C35 C36 1.5195(19)
C35 H35A 0.9900
C35 H35B 0.9900
C36 H36A 0.9900
C36 H36B 0.9900
C30A C31A 1.520(5)
C30A C29A 1.526(5)
C30A H30C 0.9900
C30A H30D 0.9900
C29A H29C 0.9900
C29A H29D 0.9900
C31A H31C 0.9900
C31A H31D 0.9900
